data_7013975
loop_
_publ_author_name
'Gioia Lobbia, Giancarlo'
'Hanna, John V.'
'Pellei, Maura'
'Pettinari, Claudio'
'Santini, Carlo'
'Skelton, Brian W.'
'White, Allan H.'

_publ_section_title
;
 Gold derivatives of scorpionates: comparison with the other coinage
 metal poly(pyrazolyl)borate analogues.
;
_journal_issue 6
_journal_name_full 'Dalton transactions (Cambridge, England : 2003)'
_journal_page_first 951
_journal_page_last 958
_journal_paper_doi 10.1039/b316815h
_journal_year 2004
_chemical_formula_moiety 'C33 H37 Au1 B1 N6 P1'
_chemical_formula_sum 'C33 H37 Au B N6 P'
_chemical_formula_weight 756.45
_space_group_IT_number 198
_symmetry_cell_setting cubic
_symmetry_space_group_name_Hall 'P 2ac 2ab 3'
_symmetry_space_group_name_H-M 'P 21 3'
_audit_creation_date 03-11-10
_audit_creation_method Xtal3.6
_cell_angle_alpha 90.00000
_cell_angle_beta 90.00000
_cell_angle_gamma 90.00000
_cell_formula_units_Z 12
_cell_length_a 21.603(2)
_cell_length_b 21.603(2)
_cell_length_c 21.603(2)
_cell_measurement_reflns_used 7352
_cell_measurement_temperature 150(2)
_cell_measurement_theta_max 27.4
_cell_measurement_theta_min 2.7
_cell_volume 10081.9(16)
_computing_cell_refinement 'Siemens SAINT (Siemens, 1995)'
_computing_data_collection 'Siemens SMART (Siemens, 1995)'
_computing_data_reduction 'Siemens SAINT'
_computing_molecular_graphics xtal
_computing_publication_material 'xtal BONDLA CIFIO'
_computing_structure_refinement 'xtal CRYLSQ'
_computing_structure_solution xtal
_diffrn_ambient_temperature 150(2)
_diffrn_measured_fraction_theta_full 1.0
_diffrn_measured_fraction_theta_max 1.0
_diffrn_measurement_device_type
;
Bruker SMART CCD diffractometer
;
_diffrn_measurement_method '\w scans'
_diffrn_radiation_detector 'CCD area detector'
_diffrn_radiation_monochromator graphite
_diffrn_radiation_source 'sealed tube'
_diffrn_radiation_type 'Mo K\a'
_diffrn_radiation_wavelength .71073
_diffrn_reflns_av_R_equivalents .080
_diffrn_reflns_av_sigmaI/netI .116
_diffrn_reflns_limit_h_max 29
_diffrn_reflns_limit_h_min -29
_diffrn_reflns_limit_k_max 29
_diffrn_reflns_limit_k_min -29
_diffrn_reflns_limit_l_max 29
_diffrn_reflns_limit_l_min -29
_diffrn_reflns_number 109773
_diffrn_reflns_theta_full 28.97
_diffrn_reflns_theta_max 28.97
_diffrn_reflns_theta_min 1.33
_diffrn_standards_decay_% 0
_diffrn_standards_number 0
_exptl_absorpt_coefficient_mu 4.46
_exptl_absorpt_correction_T_max .72
_exptl_absorpt_correction_T_min .34
_exptl_absorpt_correction_type multi-scan
_exptl_absorpt_process_details
;
SADABS; Sheldrick, 1996
;
_exptl_crystal_colour colourless
_exptl_crystal_density_diffrn 1.495
_exptl_crystal_density_method 'not measured'
_exptl_crystal_description block
_exptl_crystal_F_000 4512
_exptl_crystal_size_max .60
_exptl_crystal_size_mid .55
_exptl_crystal_size_min .50
_refine_diff_density_max 1.16
_refine_diff_density_min -1.316
_refine_ls_abs_structure_details 'Flack xabs refined'
_refine_ls_abs_structure_Flack -.009(6)
_refine_ls_extinction_coef 8513(262)
_refine_ls_extinction_expression 'Eq22 p292 "Cryst. Comp." Munksgaard 1970'
_refine_ls_extinction_method Zachariasen
_refine_ls_goodness_of_fit_all 1.540
_refine_ls_goodness_of_fit_ref 1.261
_refine_ls_hydrogen_treatment noref
_refine_ls_matrix_type full
_refine_ls_number_constraints 0
_refine_ls_number_parameters 381
_refine_ls_number_reflns 3089
_refine_ls_number_restraints 0
_refine_ls_R_factor_all .096
_refine_ls_R_factor_gt .047
_refine_ls_shift/su_max .052
_refine_ls_shift/su_mean .002
_refine_ls_structure_factor_coef F
_refine_ls_weighting_scheme sigma
_refine_ls_wR_factor_all .023
_refine_ls_wR_factor_ref .02
_reflns_d_resolution_high .734
_reflns_d_resolution_low 15.229
_reflns_limit_h_max 16
_reflns_limit_h_min 0
_reflns_limit_k_max 29
_reflns_limit_k_min 0
_reflns_limit_l_max 29
_reflns_limit_l_min 1
_reflns_number_gt 3124
_reflns_number_total 4742
_reflns_threshold_expression 'F    > 4.00 sig(F   )'
_cod_data_source_file b316815h.txt
_cod_data_source_block cpau
_cod_original_cell_volume 10082(2)
_cod_original_sg_symbol_Hall p_2ac_2ab_3
_cod_original_sg_symbol_H-M p_21_3
_cod_original_formula_sum 'C33 H37 Au1 B1 N6 P1'
_cod_database_code 7013975

loop_
_symmetry_equiv_pos_as_xyz
+x,+y,+z
1/2-x,-y,1/2+z
1/2+x,1/2-y,-z
-x,1/2+y,1/2-z
+y,+z,+x
1/2-y,-z,1/2+x
1/2+y,1/2-z,-x
-y,1/2+z,1/2-x
+z,+x,+y
-z,1/2+x,1/2-y
1/2-z,-x,1/2+y
1/2+z,1/2-x,-y

loop_
_atom_site_label
_atom_site_fract_x
_atom_site_fract_y
_atom_site_fract_z
_atom_site_U_iso_or_equiv
_atom_site_adp_type
_atom_site_calc_flag
_atom_site_calc_attached_atom
_atom_site_occupancy
_atom_site_disorder_assembly
_atom_site_disorder_group
Au1 .272131(17) .272131(17) .272131(17) .0757(2) Uani ? ? 1.00000 ? ?
B1 .3618(4) .3618(4) .3618(4) .044(4) Uani ? ? 1.00000 ? ?
N11 .3865(3) .3668(3) .2959(3) .040(4) Uani ? ? 1.00000 ? ?
N12 .3597(3) .3322(3) .2496(3) .042(4) Uani ? ? 1.00000 ? ?
C13 .3898(4) .3465(3) .1986(4) .043(6) Uani ? ? 1.00000 ? ?
C131 .3728(4) .3160(4) .1391(4) .076(7) Uani ? ? 1.00000 ? ?
C14 .4362(4) .3886(4) .2101(4) .064(7) Uani ? ? 1.00000 ? ?
C15 .4335(4) .3999(4) .2723(5) .058(6) Uani ? ? 1.00000 ? ?
C151 .4726(5) .4408(5) .3112(5) .134(10) Uani ? ? 1.00000 ? ?
P1 .21398(9) .21399(9) .21399(9) .0439(10) Uani ? ? 1.00000 ? ?
C111 .1643(3) .1619(4) .2567(4) .045(6) Uani ? ? 1.00000 ? ?
C112 .1433(5) .1796(4) .3142(5) .080(8) Uani ? ? 1.00000 ? ?
C113 .1058(5) .1422(6) .3483(5) .100(10) Uani ? ? 1.00000 ? ?
C114 .0865(5) .0866(6) .3264(6) .101(10) Uani ? ? 1.00000 ? ?
C115 .1078(5) .0672(5) .2712(6) .111(10) Uani ? ? 1.00000 ? ?
C116 .1460(5) .1053(5) .2355(4) .092(8) Uani ? ? 1.00000 ? ?
Au2 .625004(15) .625004(15) .625004(15) .0591(2) Uani ? ? 1.00000 ? ?
B2 .5341(4) .5341(4) .5341(4) .043(5) Uani ? ? 1.00000 ? ?
N21 .5039(3) .5367(3) .5990(3) .036(4) Uani ? ? 1.00000 ? ?
N22 .5334(3) .5689(3) .6450(3) .041(4) Uani ? ? 1.00000 ? ?
C23 .4987(4) .5622(4) .6957(4) .047(6) Uani ? ? 1.00000 ? ?
C231 .5176(4) .5935(4) .7549(4) .073(7) Uani ? ? 1.00000 ? ?
C24 .4484(3) .5246(4) .6830(4) .057(6) Uani ? ? 1.00000 ? ?
C25 .4532(3) .5084(3) .6225(4) .049(6) Uani ? ? 1.00000 ? ?
C251 .4106(4) .4697(4) .5832(4) .082(7) Uani ? ? 1.00000 ? ?
P2 .68336(9) .68336(9) .68336(9) .0449(11) Uani ? ? 1.00000 ? ?
C211 .7287(3) .7411(4) .6420(3) .042(5) Uani ? ? 1.00000 ? ?
C212 .7515(4) .7249(4) .5848(4) .074(7) Uani ? ? 1.00000 ? ?
C213 .7888(5) .7670(5) .5510(4) .092(9) Uani ? ? 1.00000 ? ?
C214 .8002(4) .8248(5) .5754(5) .083(9) Uani ? ? 1.00000 ? ?
C215 .7764(5) .8413(4) .6309(5) .078(8) Uani ? ? 1.00000 ? ?
C216 .7411(4) .8004(4) .6645(4) .064(7) Uani ? ? 1.00000 ? ?
Au3 .931387(19) .931387(19) .931397(19) .1070(3) Uani ? ? 1.00000 ? ?
B3 1.0194(6) 1.0194(6) 1.0194(6) .136(11) Uani ? ? 1.00000 ? ?
N31 1.0443(4) 1.0238(6) .9530(4) .093(8) Uani ? ? 1.00000 ? ?
N32 1.0302(4) .9775(4) .9131(5) .090(7) Uani ? ? 1.00000 ? ?
C33 1.0555(5) .9906(7) .8596(7) .098(11) Uani ? ? 1.00000 ? ?
C331 1.0509(6) .9511(7) .8054(5) .142(13) Uani ? ? 1.00000 ? ?
C34 1.0852(7) 1.0470(10) .8634(7) .129(14) Uani ? ? 1.00000 ? ?
C35 1.0775(6) 1.0668(7) .9192(10) .121(13) Uani ? ? 1.00000 ? ?
C351 1.0977(5) 1.1259(6) .9550(7) .200(15) Uani ? ? 1.00000 ? ?
P3 .87301(10) .87301(10) .87302(10) .0535(10) Uani ? ? 1.00000 ? ?
C311 .8154(4) .9156(4) .8285(4) .046(6) Uani ? ? 1.00000 ? ?
C312 .8318(4) .9696(5) .8008(5) .087(8) Uani ? ? 1.00000 ? ?
C313 .7903(6) 1.0035(5) .7663(6) .103(10) Uani ? ? 1.00000 ? ?
C314 .7324(6) .9807(5) .7578(5) .093(9) Uani ? ? 1.00000 ? ?
C315 .7145(4) .9264(5) .7843(4) .075(8) Uani ? ? 1.00000 ? ?
C316 .7563(4) .8936(3) .8206(4) .056(6) Uani ? ? 1.00000 ? ?
H1 .38763 .38763 .38763 .06400 Uiso ? ? 1.00000 ? ?
H131a .39224 .27478 .13765 .11100 Uiso ? ? 1.00000 ? ?
H131b .39020 .33879 .10516 .11100 Uiso ? ? 1.00000 ? ?
H131c .32947 .31206 .13325 .11100 Uiso ? ? 1.00000 ? ?
H14 .46371 .40611 .17985 .08400 Uiso ? ? 1.00000 ? ?
H151a .50082 .41829 .33734 .18300 Uiso ? ? 1.00000 ? ?
H151b .44869 .46767 .33736 .18300 Uiso ? ? 1.00000 ? ?
H151c .49741 .46650 .28364 .18300 Uiso ? ? 1.00000 ? ?
H112 .15748 .21913 .33173 .09400 Uiso ? ? 1.00000 ? ?
H113 .08992 .15566 .38807 .12100 Uiso ? ? 1.00000 ? ?
H114 .05757 .06029 .34991 .12200 Uiso ? ? 1.00000 ? ?
H115 .09530 .02649 .25734 .14200 Uiso ? ? 1.00000 ? ?
H116 .15748 .09230 .19215 .11700 Uiso ? ? 1.00000 ? ?
H2 .50925 .50925 .50925 .06300 Uiso ? ? 1.00000 ? ?
H231a .48942 .62407 .76741 .11300 Uiso ? ? 1.00000 ? ?
H231b .52108 .56287 .78766 .11300 Uiso ? ? 1.00000 ? ?
H231c .55807 .61140 .75106 .11300 Uiso ? ? 1.00000 ? ?
H24 .41744 .51095 .71166 .07100 Uiso ? ? 1.00000 ? ?
H251a .43259 .46204 .54624 .12200 Uiso ? ? 1.00000 ? ?
H251b .37690 .49844 .57327 .12200 Uiso ? ? 1.00000 ? ?
H251c .40164 .43179 .60494 .12200 Uiso ? ? 1.00000 ? ?
H212 .74178 .68483 .56648 .09600 Uiso ? ? 1.00000 ? ?
H213 .80713 .75449 .51163 .10900 Uiso ? ? 1.00000 ? ?
H214 .82614 .85390 .55178 .10300 Uiso ? ? 1.00000 ? ?
H215 .78314 .88258 .64574 .09400 Uiso ? ? 1.00000 ? ?
H216 .72483 .81355 .70393 .07400 Uiso ? ? 1.00000 ? ?
H3 1.04300 1.04300 1.04300 .17300 Uiso ? ? 1.00000 ? ?
H331a 1.08133 .95778 .77531 .18000 Uiso ? ? 1.00000 ? ?
H331b 1.01050 .95430 .78660 .18000 Uiso ? ? 1.00000 ? ?
H331c 1.05442 .90745 .81869 .18000 Uiso ? ? 1.00000 ? ?
H34 1.10981 1.07085 .83286 .15000 Uiso ? ? 1.00000 ? ?
H351a 1.08779 1.16459 .93580 .27500 Uiso ? ? 1.00000 ? ?
H351b 1.07463 1.13043 .99758 .27500 Uiso ? ? 1.00000 ? ?
H351c 1.14117 1.12794 .97004 .27500 Uiso ? ? 1.00000 ? ?
H312 .87398 .98504 .80385 .11000 Uiso ? ? 1.00000 ? ?
H313 .80028 1.04460 .75011 .12200 Uiso ? ? 1.00000 ? ?
H314 .70220 1.00384 .73369 .11500 Uiso ? ? 1.00000 ? ?
H315 .67249 .90896 .77594 .09100 Uiso ? ? 1.00000 ? ?
H316 .74305 .85627 .84237 .07200 Uiso ? ? 1.00000 ? ?

loop_
_atom_site_aniso_label
_atom_site_aniso_U_11
_atom_site_aniso_U_22
_atom_site_aniso_U_33
_atom_site_aniso_U_12
_atom_site_aniso_U_13
_atom_site_aniso_U_23
Au1 .0757(2) .0757(2) .0757(2) -.0225(2) -.0225(2) -.0225(2)
B1 .044(4) .044(4) .044(4) -.006(5) -.006(5) -.006(5)
N11 .038(4) .039(4) .043(4) -.004(3) -.002(3) .001(4)
N12 .045(5) .043(4) .036(4) -.005(3) .009(3) .007(3)
C13 .048(6) .037(5) .044(6) .014(4) .009(5) .001(4)
C131 .089(7) .093(7) .046(6) .008(6) .016(6) -.003(5)
C14 .064(7) .056(7) .070(7) -.014(5) .026(5) .009(5)
C15 .053(6) .049(6) .073(7) -.009(5) .011(6) -.005(5)
C151 .119(9) .167(11) .115(9) -.109(9) .020(7) -.038(8)
P1 .0439(10) .0439(10) .0439(10) -.0038(11) -.0038(11) -.0038(11)
C111 .047(6) .040(6) .049(6) .003(4) -.002(5) .001(5)
C112 .115(10) .071(7) .055(7) -.006(7) .016(7) .003(6)
C113 .105(10) .116(11) .080(9) -.009(8) .026(7) .032(8)
C114 .081(9) .102(11) .119(11) -.020(8) .020(8) .060(9)
C115 .117(11) .076(8) .141(12) -.049(7) .022(9) .021(9)
C116 .121(9) .065(7) .089(8) -.028(6) .032(7) -.015(6)
Au2 .0591(2) .0591(2) .0591(2) -.0148(2) -.0148(2) -.0148(2)
B2 .043(5) .043(5) .043(5) .003(5) .003(5) .003(5)
N21 .030(4) .045(5) .031(4) -.004(3) .004(3) -.006(3)
N22 .039(4) .046(4) .040(4) -.003(3) .004(4) -.004(4)
C23 .043(6) .060(6) .038(6) .005(5) .000(5) -.001(5)
C231 .061(6) .111(8) .045(6) -.015(5) .003(5) -.022(5)
C24 .038(6) .070(7) .063(7) -.015(5) .009(5) .002(5)
C25 .039(6) .044(5) .064(7) -.011(4) .008(5) .000(5)
C251 .067(7) .096(8) .084(7) -.041(6) -.002(6) .002(6)
P2 .0449(11) .0449(11) .0449(11) -.0072(11) -.0072(11) -.0072(11)
C211 .035(5) .053(6) .038(5) -.004(5) -.007(4) -.001(4)
C212 .086(8) .054(6) .081(8) -.007(5) .023(6) -.004(6)
C213 .093(9) .098(9) .085(8) .006(8) .049(6) .007(7)
C214 .063(7) .075(8) .111(10) -.019(6) .011(7) .028(8)
C215 .095(8) .058(7) .080(8) -.021(6) -.004(7) .014(6)
C216 .078(7) .060(7) .053(6) -.017(6) -.020(5) .000(5)
Au3 .1070(3) .1070(3) .1070(3) -.0284(3) -.0284(3) -.0284(3)
B3 .136(11) .136(11) .136(11) -.050(10) -.050(10) -.050(10)
N31 .061(7) .103(8) .114(9) -.008(6) -.015(6) .001(8)
N32 .080(6) .107(8) .082(8) -.027(5) .011(6) .005(6)
C33 .034(7) .128(12) .132(14) .007(7) .006(8) .063(11)
C331 .131(12) .229(17) .066(9) .037(11) .004(8) .026(9)
C34 .070(10) .178(18) .139(14) .002(10) -.006(10) .055(14)
C35 .042(8) .084(11) .24(2) -.026(8) -.038(13) .041(14)
C351 .126(12) .132(12) .34(2) -.031(11) -.042(12) .016(14)
P3 .0535(10) .0535(10) .0535(10) -.0012(15) -.0012(15) -.0012(15)
C311 .038(6) .048(6) .053(6) -.003(5) .008(5) .009(5)
C312 .063(7) .076(8) .121(10) -.014(6) .005(6) .043(7)
C313 .102(10) .077(9) .131(11) -.013(8) .004(9) .042(7)
C314 .090(9) .089(9) .099(9) .034(8) .004(8) .046(7)
C315 .047(7) .076(8) .101(9) .014(6) -.003(6) .009(7)
C316 .049(6) .041(6) .077(7) .009(5) .011(5) .017(5)

loop_
_atom_type_symbol
_atom_type_description
_atom_type_oxidation_number
_atom_type_number_in_cell
_atom_type_scat_dispersion_real
_atom_type_scat_dispersion_imag
_atom_type_scat_source
C ? 0 396 .002 .002 'Int Tables Vol IV Tables 2.2B and 2.3.1'
H ? 0 444 0 0 'Int Tables Vol IV Tables 2.2B and 2.3.1'
Au ? 0 12 -2.688 8.798 'Int Tables Vol IV Tables 2.2B and 2.3.1'
B ? 0 12 0 .001 'Int Tables Vol IV Tables 2.2B and 2.3.1'
N ? 0 72 .004 .003 'Int Tables Vol IV Tables 2.2B and 2.3.1'
P ? 0 12 .09 .095 'Int Tables Vol IV Tables 2.2B and 2.3.1'

loop_
_diffrn_attenuator_code
_diffrn_attenuator_scale
? ?

loop_
_geom_angle_atom_site_label_1
_geom_angle_atom_site_label_2
_geom_angle_atom_site_label_3
_geom_angle_site_symmetry_1
_geom_angle_site_symmetry_2
_geom_angle_site_symmetry_3
_geom_angle
_geom_angle_publ_flag
N12 Au1 P1 . . . 131.69(16) ?
N12 Au1 N12 . . 5 80.6(2) ?
N12 Au1 N12 . . 9 80.6(2) ?
P1 Au1 N12 . . 5 131.69(16) ?
P1 Au1 N12 . . 9 131.69(16) ?
N12 Au1 N12 5 . 9 80.6(2) ?
N11 B1 H1 . . . 107.3 ?
N11 B1 N11 . . 5 111.6 ?
N11 B1 N11 . . 9 111.6 ?
H1 B1 N11 . . 5 107.3 ?
H1 B1 N11 . . 9 107.3 ?
N11 B1 N11 5 . 9 111.6(6) ?
B1 N11 N12 . . . 119.7(6) ?
B1 N11 C15 . . . 131.1(7) ?
N12 N11 C15 . . . 109.3(6) ?
Au1 N12 N11 . . . 119.2(4) ?
Au1 N12 C13 . . . 134.7(5) ?
N11 N12 C13 . . . 105.9(6) ?
N12 C13 C131 . . . 119.6(7) ?
N12 C13 C14 . . . 111.3(7) ?
C131 C13 C14 . . . 129.0(8) ?
C13 C131 H131a . . . 108.8 ?
C13 C131 H131b . . . 109.5 ?
C13 C131 H131c . . . 113.5 ?
H131a C131 H131b . . . 105.8 ?
H131a C131 H131c . . . 109.7 ?
H131b C131 H131c . . . 109.3 ?
C13 C14 C15 . . . 105.4(8) ?
C13 C14 H14 . . . 125.9 ?
C15 C14 H14 . . . 128.7 ?
N11 C15 C14 . . . 108.1(7) ?
N11 C15 C151 . . . 122.2(8) ?
C14 C15 C151 . . . 129.7(8) ?
C15 C151 H151a . . . 113.2 ?
C15 C151 H151b . . . 112.8 ?
C15 C151 H151c . . . 107.8 ?
H151a C151 H151b . . . 107.5 ?
H151a C151 H151c . . . 107.3 ?
H151b C151 H151c . . . 108.1 ?
Au1 P1 C111 . . . 114.0(3) ?
Au1 P1 C111 . . 5 114.0(3) ?
Au1 P1 C111 . . 9 114.0(3) ?
C111 P1 C111 . . 5 104.5(4) ?
C111 P1 C111 . . 9 104.5(4) ?
C111 P1 C111 5 . 9 104.5(4) ?
P1 C111 C112 . . . 118.9(6) ?
P1 C111 C116 . . . 124.0(7) ?
C112 C111 C116 . . . 117.1(8) ?
C111 C112 C113 . . . 121.3(9) ?
C111 C112 H112 . . . 119.1 ?
C113 C112 H112 . . . 119.6 ?
C112 C113 C114 . . . 121.3(10) ?
C112 C113 H113 . . . 120.7 ?
C114 C113 H113 . . . 117.9 ?
C113 C114 C115 . . . 118.8(11) ?
C113 C114 H114 . . . 121.7 ?
C115 C114 H114 . . . 119.5 ?
C114 C115 C116 . . . 120.4(10) ?
C114 C115 H115 . . . 117.6 ?
C116 C115 H115 . . . 122.0 ?
C111 C116 C115 . . . 121.0(9) ?
C111 C116 H116 . . . 119.3 ?
C115 C116 H116 . . . 119.6 ?
N22 Au2 P2 . . . 132.46(16) ?
N22 Au2 N22 . . 5 79.4(2) ?
N22 Au2 N22 . . 9 79.4(2) ?
P2 Au2 N22 . . 5 132.46(16) ?
P2 Au2 N22 . . 9 132.46(16) ?
N22 Au2 N22 5 . 9 79.4(2) ?
N21 B2 H2 . . . 107.5 ?
N21 B2 N21 . . 5 111.3(6) ?
N21 B2 N21 . . 9 111.3(6) ?
H2 B2 N21 . . 5 107.5 ?
H2 B2 N21 . . 9 107.5 ?
N21 B2 N21 5 . 9 111.3(6) ?
B2 N21 N22 . . . 118.7(6) ?
B2 N21 C25 . . . 131.7(7) ?
N22 N21 C25 . . . 109.4(6) ?
Au2 N22 N21 . . . 121.2(4) ?
Au2 N22 C23 . . . 132.5(5) ?
N21 N22 C23 . . . 106.2(6) ?
N22 C23 C231 . . . 119.8(7) ?
N22 C23 C24 . . . 110.0(7) ?
C231 C23 C24 . . . 130.2(7) ?
C23 C231 H231a . . . 112.6 ?
C23 C231 H231b . . . 109.5 ?
C23 C231 H231c . . . 110.8 ?
H231a C231 H231b . . . 108.7 ?
H231a C231 H231c . . . 109.5 ?
H231b C231 H231c . . . 105.5 ?
C23 C24 C25 . . . 106.4(7) ?
C23 C24 H24 . . . 127.0 ?
C25 C24 H24 . . . 126.6 ?
N21 C25 C24 . . . 107.9(7) ?
N21 C25 C251 . . . 122.2(8) ?
C24 C25 C251 . . . 129.8(7) ?
C25 C251 H251a . . . 105.5 ?
C25 C251 H251b . . . 103.0 ?
C25 C251 H251c . . . 108.6 ?
H251a C251 H251b . . . 107.5 ?
H251a C251 H251c . . . 111.3 ?
H251b C251 H251c . . . 119.7 ?
Au2 P2 C211 . . . 115.0(3) ?
Au2 P2 C211 . . 5 115.0(3) ?
Au2 P2 C211 . . 9 115.0(3) ?
C211 P2 C211 . . 5 103.4(3) ?
C211 P2 C211 . . 9 103.4(3) ?
C211 P2 C211 5 . 9 103.4(3) ?
P2 C211 C212 . . . 117.4(6) ?
P2 C211 C216 . . . 124.1(6) ?
C212 C211 C216 . . . 118.5(7) ?
C211 C212 C213 . . . 120.2(8) ?
C211 C212 H212 . . . 120.8 ?
C213 C212 H212 . . . 119.0 ?
C212 C213 C214 . . . 119.1(9) ?
C212 C213 H213 . . . 120.0 ?
C214 C213 H213 . . . 120.9 ?
C213 C214 C215 . . . 120.7(9) ?
C213 C214 H214 . . . 118.8 ?
C215 C214 H214 . . . 120.4 ?
C214 C215 C216 . . . 120.6(8) ?
C214 C215 H215 . . . 119.0 ?
C216 C215 H215 . . . 120.4 ?
C211 C216 C215 . . . 120.8(8) ?
C211 C216 H216 . . . 120.6 ?
C215 C216 H216 . . . 118.6 ?
N32 Au3 P3 . . . 131.4(3) ?
N32 Au3 N32 . . 5 81.0(3) ?
N32 Au3 N32 . . 9 81.0(3) ?
P3 Au3 N32 . . 5 131.4(3) ?
P3 Au3 N32 . . 9 131.4(3) ?
N32 Au3 N32 5 . 9 81.0(3) ?
N31 B3 H3 . . . 107.6 ?
N31 B3 N31 . . 5 111.3(10) ?
N31 B3 N31 . . 9 111.3(10) ?
H3 B3 N31 . . 5 107.6 ?
H3 B3 N31 . . 9 107.6 ?
N31 B3 N31 5 . 9 111.3(10) ?
B3 N31 N32 . . . 118.1(10) ?
B3 N31 C35 . . . 135.8(12) ?
N32 N31 C35 . . . 106.1(11) ?
Au3 N32 N31 . . . 113.8(6) ?
Au3 N32 C33 . . . 127.5(8) ?
N31 N32 C33 . . . 108.0(10) ?
N32 C33 C331 . . . 123.8(12) ?
N32 C33 C34 . . . 109.4(13) ?
C331 C33 C34 . . . 126.8(13) ?
C33 C331 H331a . . . 114.9 ?
C33 C331 H331b . . . 111.1 ?
C33 C331 H331c . . . 108.8 ?
H331a C331 H331b . . . 109.3 ?
H331a C331 H331c . . . 107.1 ?
H331b C331 H331c . . . 105.0 ?
C33 C34 C35 . . . 106.7(15) ?
C33 C34 H34 . . . 132.0 ?
C35 C34 H34 . . . 121.3 ?
N31 C35 C34 . . . 109.8(14) ?
N31 C35 C351 . . . 115.8(15) ?
C34 C35 C351 . . . 134.3(16) ?
C35 C351 H351a . . . 116.0 ?
C35 C351 H351b . . . 112.2 ?
C35 C351 H351c . . . 117.7 ?
H351a C351 H351b . . . 101.0 ?
H351a C351 H351c . . . 108.3 ?
H351b C351 H351c . . . 99.1 ?
Au3 P3 C311 . . . 114.1(3) ?
Au3 P3 C311 . . 5 114.1(3) ?
Au3 P3 C311 . . 9 114.1(3) ?
C311 P3 C311 . . 5 104.5(4) ?
C311 P3 C311 . . 9 104.5(4) ?
C311 P3 C311 5 . 9 104.5(4) ?
P3 C311 C312 . . . 119.2(6) ?
P3 C311 C316 . . . 121.8(6) ?
C312 C311 C316 . . . 118.9(8) ?
C311 C312 C313 . . . 121.7(9) ?
C311 C312 H312 . . . 120.6 ?
C313 C312 H312 . . . 117.6 ?
C312 C313 C314 . . . 118.7(10) ?
C312 C313 H313 . . . 122.2 ?
C314 C313 H313 . . . 119.0 ?
C313 C314 C315 . . . 121.3(10) ?
C313 C314 H314 . . . 120.3 ?
C315 C314 H314 . . . 118.4 ?
C314 C315 C316 . . . 119.4(8) ?
C314 C315 H315 . . . 120.6 ?
C316 C315 H315 . . . 120.0 ?
C311 C316 C315 . . . 119.9(7) ?
C311 C316 H316 . . . 119.9 ?
C315 C316 H316 . . . 120.1 ?

loop_
_geom_bond_atom_site_label_1
_geom_bond_atom_site_label_2
_geom_bond_site_symmetry_1
_geom_bond_site_symmetry_2
_geom_bond_distance
_geom_bond_publ_flag
Au1 N12 . . 2.345(6) ?
Au1 P1 . . 2.176(2) ?
Au1 N12 . 5 2.345(6) ?
Au1 N12 . 9 2.345(6) ?
B1 N11 . . 1.524(10) ?
B1 H1 . . .966 ?
B1 N11 . 5 1.523(10) ?
B1 N11 . 9 1.523(10) ?
N11 N12 . . 1.377(8) ?
N11 C15 . . 1.344(10) ?
N12 C13 . . 1.317(10) ?
C13 C131 . . 1.490(11) ?
C13 C14 . . 1.375(12) ?
C131 H131a . . .984 ?
C131 H131b . . .960 ?
C131 H131c . . .948 ?
C14 C15 . . 1.366(14) ?
C14 H14 . . .962 ?
C15 C151 . . 1.483(14) ?
C151 H151a . . .963 ?
C151 H151b . . .961 ?
C151 H151c . . .975 ?
P1 C111 . . 1.808(8) ?
P1 C111 . 5 1.808(8) ?
P1 C111 . 9 1.808(8) ?
C111 C112 . . 1.377(13) ?
C111 C116 . . 1.365(13) ?
C112 C113 . . 1.361(15) ?
C112 H112 . . .983 ?
C113 C114 . . 1.355(18) ?
C113 H113 . . .970 ?
C114 C115 . . 1.346(18) ?
C114 H114 . . .987 ?
C115 C116 . . 1.398(15) ?
C115 H115 . . .966 ?
C116 H116 . . 1.008 ?
Au2 N22 . . 2.360(6) ?
Au2 P2 . . 2.184(2) ?
Au2 N22 . 5 2.360(6) ?
Au2 N22 . 9 2.360(6) ?
B2 N21 . . 1.547(11) ?
B2 H2 . . .928 ?
B2 N21 . 5 1.547(11) ?
B2 N21 . 9 1.547(11) ?
N21 N22 . . 1.370(8) ?
N21 C25 . . 1.354(10) ?
N22 C23 . . 1.335(10) ?
C23 C231 . . 1.504(11) ?
C23 C24 . . 1.384(11) ?
C231 H231a . . .938 ?
C231 H231b . . .972 ?
C231 H231c . . .959 ?
C24 C25 . . 1.357(13) ?
C24 H24 . . .958 ?
C25 C251 . . 1.507(12) ?
C251 H251a . . .944 ?
C251 H251b . . .980 ?
C251 H251c . . .964 ?
P2 C211 . . 1.819(8) ?
P2 C211 . 5 1.819(8) ?
P2 C211 . 9 1.819(8) ?
C211 C212 . . 1.377(12) ?
C211 C216 . . 1.396(12) ?
C212 C213 . . 1.418(14) ?
C212 H212 . . .974 ?
C213 C214 . . 1.375(15) ?
C213 H213 . . .977 ?
C214 C215 . . 1.353(15) ?
C214 H214 . . .985 ?
C215 C216 . . 1.375(13) ?
C215 H215 . . .959 ?
C216 H216 . . .964 ?
Au3 N32 . . 2.390(8) ?
Au3 P3 . . 2.184(2) ?
Au3 N32 . 5 2.389(8) ?
Au3 N32 . 9 2.390(8) ?
B3 N31 . . 1.535(16) ?
B3 H3 . . .882 ?
B3 N31 . 5 1.535(16) ?
B3 N31 . 9 1.535(16) ?
N31 N32 . . 1.353(14) ?
N31 C35 . . 1.38(2) ?
N32 C33 . . 1.311(18) ?
C33 C331 . . 1.45(2) ?
C33 C34 . . 1.38(2) ?
C331 H331a . . .936 ?
C331 H331b . . .966 ?
C331 H331c . . .988 ?
C34 C35 . . 1.29(3) ?
C34 H34 . . .990 ?
C35 C351 . . 1.56(2) ?
C351 H351a . . .958 ?
C351 H351b . . 1.051 ?
C351 H351c . . .994 ?
P3 C311 . . 1.821(8) ?
P3 C311 . 5 1.821(8) ?
P3 C311 . 9 1.821(8) ?
C311 C312 . . 1.359(13) ?
C311 C316 . . 1.372(12) ?
C312 C313 . . 1.379(15) ?
C312 H312 . . .972 ?
C313 C314 . . 1.356(17) ?
C313 H313 . . .977 ?
C314 C315 . . 1.361(15) ?
C314 H314 . . .973 ?
C315 C316 . . 1.392(12) ?
C315 H315 . . .999 ?
C316 H316 . . .977 ?
